data_7719611
loop_
_publ_author_name
'Sahoo, Subhasish'
'Rana, Rajanikanta'
'Srinivas, Chakali'
'Iyer, Parameswar Krishnan'
'Dash, Laxmipriya'
'Biswal, Himansu S.'
'Samal, Saroj L.'

_publ_section_title
;
 Understanding the effect of hydrogen bonding on the structural transition
 and emission properties in zero-dimensional hybrid metal halides:
 (3,5-DMP)3BiX6 (X = Cl, Br, I).
;
_journal_issue 42
_journal_name_full 'Dalton transactions (Cambridge, England : 2003)'
_journal_page_first 15726
_journal_page_last 15744
_journal_paper_doi 10.1039/d5dt01876e
_journal_volume 54
_journal_year 2025
_chemical_absolute_configuration 'C21 H48 Bi Cl6 N3'
_chemical_formula_moiety 'Bi Cl6, 3(C7 H16 N)'
_chemical_formula_sum 'C21 H48 Bi Cl6 N3'
_chemical_formula_weight 764.30
_space_group_crystal_system orthorhombic
_space_group_IT_number 19
_space_group_name_Hall 'P 2ac 2ab'
_space_group_name_H-M_alt 'P 21 21 21'
_atom_sites_solution_hydrogens geom
_atom_sites_solution_primary dual
_audit_creation_date 2024-10-24
_audit_creation_method
;
Olex2 1.5-alpha
(compiled 2022.11.02 svn.ra8b101fa for OlexSys, GUI svn.r6635)
;
_audit_update_record
;
2025-07-28 deposited with the CCDC.	2025-10-03 downloaded from the CCDC.
;
_cell_angle_alpha 90
_cell_angle_beta 90
_cell_angle_gamma 90
_cell_formula_units_Z 4
_cell_length_a 7.9940(2)
_cell_length_b 18.2868(5)
_cell_length_c 22.7542(5)
_cell_measurement_reflns_used 9692
_cell_measurement_temperature 293(2)
_cell_measurement_theta_max 25.8750
_cell_measurement_theta_min 2.0960
_cell_volume 3326.32(14)
_computing_cell_refinement 'CrysAlisPro 1.171.41.93a (Rigaku OD, 2020)'
_computing_data_collection 'CrysAlisPro 1.171.41.93a (Rigaku OD, 2020)'
_computing_data_reduction 'CrysAlisPro 1.171.41.93a (Rigaku OD, 2020)'
_computing_molecular_graphics 'Olex2 1.5-alpha (Dolomanov et al., 2009)'
_computing_publication_material 'Olex2 1.5-alpha (Dolomanov et al., 2009)'
_computing_structure_refinement 'SHELXL 2018/3 (Sheldrick, 2015)'
_computing_structure_solution 'SHELXT 2018/2 (Sheldrick, 2018)'
_diffrn_ambient_temperature 293(2)
_diffrn_detector 'Hybrid Pixel Array Detector'
_diffrn_detector_area_resol_mean 10.0000
_diffrn_measured_fraction_theta_full 0.999
_diffrn_measured_fraction_theta_max 0.955
_diffrn_measurement_details
;
List of Runs (angles in degrees, time in seconds):

  # Type    Start    End  Width  t~exp~   \w     \q     \k     \f   Frames
#--------------------------------------------------------------------------
  1  \w      1.00  26.00   0.50   13.56    --   10.00  80.00 -16.00   50
  2  \w    -10.00  19.00   0.50   13.56    --   10.00 -46.00  56.00   58
  3  \w     -9.00  28.00   0.50   13.56    --  -10.20  46.00-153.00   74
  4  \w     58.00  97.00   0.50   13.56    --   10.00  77.00  60.00   78
  5  \w      7.00  99.00   0.50   13.56    --   10.00  77.00 150.00  184
  6  \w    -13.00  94.00   0.50   13.56    --   10.00  77.00 -90.00  214
  7  \w     11.00  37.00   0.50   13.56    --   10.00  77.00  60.00   52
;
_diffrn_measurement_device 'four-circle diffractometer'
_diffrn_measurement_device_type 'XtaLAB Pro II AFC12 (RINC): Kappa single'
_diffrn_measurement_method '\w scans'
_diffrn_orient_matrix_type 'CrysAlisPro convention (1999,Acta A55,543-557)'
_diffrn_orient_matrix_UB_11 0.0337632000
_diffrn_orient_matrix_UB_12 -0.0351765000
_diffrn_orient_matrix_UB_13 0.0056011000
_diffrn_orient_matrix_UB_21 -0.0378013000
_diffrn_orient_matrix_UB_22 -0.0133562000
_diffrn_orient_matrix_UB_23 -0.0260974000
_diffrn_orient_matrix_UB_31 0.0727961000
_diffrn_orient_matrix_UB_32 0.0093818000
_diffrn_orient_matrix_UB_33 -0.0161333000
_diffrn_radiation_monochromator mirror
_diffrn_radiation_probe x-ray
_diffrn_radiation_type 'Mo K\a'
_diffrn_radiation_wavelength 0.71073
_diffrn_reflns_av_R_equivalents 0.0666
_diffrn_reflns_av_unetI/netI 0.0678
_diffrn_reflns_Laue_measured_fraction_full 0.999
_diffrn_reflns_Laue_measured_fraction_max 0.955
_diffrn_reflns_limit_h_max 7
_diffrn_reflns_limit_h_min -9
_diffrn_reflns_limit_k_max 22
_diffrn_reflns_limit_k_min -23
_diffrn_reflns_limit_l_max 28
_diffrn_reflns_limit_l_min -28
_diffrn_reflns_number 21191
_diffrn_reflns_point_group_measured_fraction_full 0.988
_diffrn_reflns_point_group_measured_fraction_max 0.926
_diffrn_reflns_theta_full 25.242
_diffrn_reflns_theta_max 26.988
_diffrn_reflns_theta_min 1.790
_diffrn_source 'micro-focus sealed X-ray tube'
_diffrn_source_type 'Rigaku (Mo) X-ray Source'
_exptl_absorpt_coefficient_mu 5.796
_exptl_absorpt_correction_T_max 1.00000
_exptl_absorpt_correction_T_min 0.27600
_exptl_absorpt_correction_type multi-scan
_exptl_absorpt_process_details
;
CrysAlisPro 1.171.41.93a (Rigaku Oxford Diffraction, 2020)
Empirical absorption correction using spherical harmonics,
implemented in SCALE3 ABSPACK scaling algorithm.
;
_exptl_crystal_colour colorless
_exptl_crystal_density_diffrn 1.526
_exptl_crystal_description crystalline
_exptl_crystal_F_000 1520
_exptl_crystal_size_max 0.15
_exptl_crystal_size_mid 0.12
_exptl_crystal_size_min 0.10
_refine_diff_density_max 2.394
_refine_diff_density_min -1.076
_refine_diff_density_rms 0.131
_refine_ls_abs_structure_details
;
 Flack x determined using 2030 quotients [(I+)-(I-)]/[(I+)+(I-)]
 (Parsons, Flack and Wagner, Acta Cryst. B69 (2013) 249-259).
;
_refine_ls_abs_structure_Flack -0.009(5)
_refine_ls_extinction_method none
_refine_ls_goodness_of_fit_ref 1.012
_refine_ls_hydrogen_treatment constr
_refine_ls_matrix_type full
_refine_ls_number_parameters 282
_refine_ls_number_reflns 6717
_refine_ls_number_restraints 102
_refine_ls_restrained_S_all 1.007
_refine_ls_R_factor_all 0.0591
_refine_ls_R_factor_gt 0.0469
_refine_ls_shift/su_max 0.001
_refine_ls_shift/su_mean 0.000
_refine_ls_structure_factor_coef Fsqd
_refine_ls_weighting_details 'w=1/[\s^2^(Fo^2^)+(0.0679P)^2^] where P=(Fo^2^+2Fc^2^)/3'
_refine_ls_weighting_scheme calc
_refine_ls_wR_factor_gt 0.1147
_refine_ls_wR_factor_ref 0.1200
_reflns_Friedel_coverage 0.720
_reflns_Friedel_fraction_full 0.973
_reflns_Friedel_fraction_max 0.888
_reflns_number_gt 5697
_reflns_number_total 6717
_reflns_threshold_expression 'I > 2\s(I)'
_cod_data_source_file d5dt01876e2.cif
_cod_data_source_block ss87
_cod_depositor_comments 'Adding full bibliography for 7719611--7719613.cif.'
_cod_database_code 7719611
_shelx_shelxl_version_number 2018/3
_chemical_oxdiff_formula 'C H N Bi Cl'
_shelx_space_group_comment
;
The symmetry employed for this shelxl refinement is uniquely defined
by the following loop, which should always be used as a source of
symmetry information in preference to the above space-group names.
They are only intended as comments.
;
_olex2_refinement_description
;
1. Fixed Uiso
 At 1.2 times of:
  All C(H) groups, All C(H,H) groups, All N(H,H) groups
 At 1.5 times of:
  All C(H,H,H) groups
2. Uiso/Uaniso restraints and constraints
N2 \\sim C12 \\sim C8 \\sim C11 \\sim C9 \\sim C14 \\sim C10 \\sim C13: within
2A with sigma of 0.04 and sigma for terminal atoms of 0.08 within 2A
3. Rigid body (RIGU) restrains
 N2, C12, C11, C8, C13, C14, C9, C10
 with sigma for 1-2 distances of 0.004 and sigma for 1-3 distances of 0.004
4.a Ternary CH refined with riding coordinates:
 C18(H18), C4(H4), C16(H16), C2(H2), C11(H11), C9(H9)
4.b Secondary CH2 refined with riding coordinates:
 N3(H3A,H3B), N1(H1A,H1B), C3(H3C,H3D), N2(H2A,H2B), C17(H17A,H17B), C19(H19A,
 H19B), C15(H15A,H15B), C1(H1C,H1D), C5(H5A,H5B), C12(H12A,H12B), C8(H8A,H8B),
 C10(H10A,H10B)
4.c Me refined with riding coordinates:
 C21(H21A,H21B,H21C), C6(H6A,H6B,H6C), C20(H20A,H20B,H20C), C7(H7A,H7B,H7C)
4.d Idealised Me refined as rotating group:
 C13(H13A,H13B,H13C), C14(H14A,H14B,H14C)
;
_olex2_submission_special_instructions 'No special instructions were received'
_oxdiff_exptl_absorpt_empirical_details
;
Empirical correction (ABSPACK) includes:
- Absorption correction using spherical harmonics
- Frame scaling
;
_oxdiff_exptl_absorpt_empirical_full_max 3.496
_oxdiff_exptl_absorpt_empirical_full_min 0.407

loop_
_space_group_symop_operation_xyz
'x, y, z'
'-x+1/2, -y, z+1/2'
'-x, y+1/2, -z+1/2'
'x+1/2, -y+1/2, -z'

loop_
_atom_site_label
_atom_site_type_symbol
_atom_site_fract_x
_atom_site_fract_y
_atom_site_fract_z
_atom_site_U_iso_or_equiv
_atom_site_adp_type
_atom_site_occupancy
_atom_site_site_symmetry_order
_atom_site_calc_flag
_atom_site_refinement_flags_posn
_atom_site_refinement_flags_adp
_atom_site_refinement_flags_occupancy
_atom_site_disorder_assembly
_atom_site_disorder_group
Bi1 Bi 0.47806(5) 0.56881(2) 0.68236(2) 0.04505(15) Uani 1 1 d . . . . .
Cl1 Cl 0.7567(4) 0.48565(17) 0.68472(15) 0.0638(8) Uani 1 1 d . . . . .
Cl2 Cl 0.4305(4) 0.56341(18) 0.80662(12) 0.0621(8) Uani 1 1 d . . . . .
Cl3 Cl 0.1890(4) 0.64660(17) 0.68457(15) 0.0665(8) Uani 1 1 d . . . . .
Cl4 Cl 0.5102(4) 0.5747(2) 0.56725(12) 0.0687(8) Uani 1 1 d . . . . .
Cl5 Cl 0.6811(4) 0.69057(19) 0.69448(16) 0.0723(9) Uani 1 1 d . . . . .
Cl6 Cl 0.2938(4) 0.44910(17) 0.67669(16) 0.0705(9) Uani 1 1 d . . . . .
N3 N 1.0417(13) 0.5120(6) 0.7821(4) 0.063(3) Uani 1 1 d . . . . .
H3A H 1.148309 0.524681 0.787034 0.075 Uiso 1 1 calc R U . . .
H3B H 1.018117 0.515996 0.743985 0.075 Uiso 1 1 calc R U . . .
N1 N -0.0791(13) 0.5979(5) 0.5857(4) 0.057(3) Uani 1 1 d . . . . .
H1A H -0.186626 0.585323 0.586250 0.068 Uiso 1 1 calc R U . . .
H1B H -0.049323 0.609391 0.622216 0.068 Uiso 1 1 calc R U . . .
C3 C 0.0283(17) 0.5859(8) 0.4660(5) 0.071(4) Uani 1 1 d . . . . .
H3C H 0.144950 0.600076 0.469213 0.085 Uiso 1 1 calc R U . . .
H3D H 0.005203 0.575280 0.425041 0.085 Uiso 1 1 calc R U . . .
C18 C 1.0489(18) 0.4256(7) 0.8657(6) 0.072(4) Uani 1 1 d . . . . .
H18 H 1.165067 0.439791 0.873397 0.086 Uiso 1 1 calc R U . . .
N2 N 0.4004(16) 0.7443(7) 0.7900(5) 0.090(4) Uani 1 1 d . U . A 1
H2A H 0.448403 0.756015 0.755984 0.108 Uiso 1 1 calc R U . A 1
H2B H 0.381858 0.696355 0.789665 0.108 Uiso 1 1 calc R U . A 1
C17 C 0.9374(19) 0.4756(8) 0.8990(5) 0.071(4) Uani 1 1 d . . . . .
H17A H 0.959843 0.470395 0.940707 0.085 Uiso 1 1 calc R U . . .
H17B H 0.821913 0.461682 0.892210 0.085 Uiso 1 1 calc R U . . .
C19 C 1.0187(16) 0.4306(6) 0.8013(5) 0.070(3) Uani 1 1 d . . . . .
H19A H 0.906213 0.414301 0.792150 0.084 Uiso 1 1 calc R U . . .
H19B H 1.097224 0.399664 0.780356 0.084 Uiso 1 1 calc R U . . .
C4 C -0.0027(18) 0.5172(8) 0.5030(5) 0.073(4) Uani 1 1 d . . . . .
H4 H -0.120087 0.503359 0.497636 0.088 Uiso 1 1 calc R U . . .
C15 C 0.9331(17) 0.5638(7) 0.8159(5) 0.069(3) Uani 1 1 d . . . . .
H15A H 0.955371 0.613360 0.802875 0.083 Uiso 1 1 calc R U . . .
H15B H 0.816686 0.552992 0.807591 0.083 Uiso 1 1 calc R U . . .
C16 C 0.9621(18) 0.5589(7) 0.8807(5) 0.070(4) Uani 1 1 d . . . . .
H16 H 1.078185 0.572862 0.888810 0.084 Uiso 1 1 calc R U . . .
C1 C -0.0589(18) 0.6611(7) 0.5488(5) 0.068(3) Uani 1 1 d . . . . .
H1C H 0.052271 0.680867 0.555181 0.081 Uiso 1 1 calc R U . . .
H1D H -0.138672 0.697983 0.561198 0.081 Uiso 1 1 calc R U . . .
C5 C 0.020(2) 0.5352(8) 0.5659(5) 0.077(4) Uani 1 1 d . . . . .
H5A H -0.009586 0.492830 0.589299 0.092 Uiso 1 1 calc R U . . .
H5B H 0.137750 0.545479 0.572907 0.092 Uiso 1 1 calc R U . . .
C2 C -0.081(2) 0.6484(8) 0.4860(6) 0.082(4) Uani 1 1 d . . . . .
H2 H -0.196998 0.632591 0.480498 0.099 Uiso 1 1 calc R U . . .
C21 C 1.026(2) 0.3452(8) 0.8842(7) 0.100(6) Uani 1 1 d . . . . .
H21A H 1.100598 0.314873 0.861690 0.151 Uiso 1 1 calc R U . . .
H21B H 1.051957 0.340178 0.925259 0.151 Uiso 1 1 calc R U . . .
H21C H 0.912943 0.330451 0.877296 0.151 Uiso 1 1 calc R U . . .
C12 C 0.526(2) 0.7621(9) 0.8411(6) 0.085(4) Uani 1 1 d . U . A 1
H12A H 0.619637 0.728198 0.839909 0.102 Uiso 1 1 calc R U . A 1
H12B H 0.570037 0.811275 0.836332 0.102 Uiso 1 1 calc R U . A 1
C11 C 0.438(2) 0.7559(9) 0.8986(6) 0.089(4) Uani 1 1 d . U . A 1
H11 H 0.417868 0.703478 0.904220 0.106 Uiso 1 1 calc R U . A 1
C8 C 0.240(2) 0.7817(9) 0.7937(7) 0.094(4) Uani 1 1 d . U . A 1
H8A H 0.167088 0.764066 0.762711 0.112 Uiso 1 1 calc R U . A 1
H8B H 0.256706 0.833738 0.787905 0.112 Uiso 1 1 calc R U . A 1
C6 C -0.059(3) 0.7168(9) 0.4509(7) 0.119(7) Uani 1 1 d . . . . .
H6A H -0.074676 0.706133 0.409988 0.178 Uiso 1 1 calc R U . . .
H6B H -0.140442 0.752349 0.463216 0.178 Uiso 1 1 calc R U . . .
H6C H 0.051228 0.735906 0.457079 0.178 Uiso 1 1 calc R U . . .
C13 C -0.015(2) 0.8047(11) 0.8551(12) 0.158(9) Uani 1 1 d . U . A 1
H13A H -0.060983 0.809704 0.816363 0.237 Uiso 1 1 calc R U . A 1
H13B H -0.005552 0.852118 0.872980 0.237 Uiso 1 1 calc R U . A 1
H13C H -0.087183 0.774474 0.878494 0.237 Uiso 1 1 calc R U . A 1
C20 C 0.849(2) 0.6082(8) 0.9149(7) 0.102(6) Uani 1 1 d . . . . .
H20A H 0.872123 0.603165 0.956096 0.153 Uiso 1 1 calc R U . . .
H20B H 0.867361 0.657978 0.903149 0.153 Uiso 1 1 calc R U . . .
H20C H 0.734565 0.595121 0.907420 0.153 Uiso 1 1 calc R U . . .
C7 C 0.107(2) 0.4494(9) 0.4853(7) 0.098(6) Uani 1 1 d . . . . .
H7A H 0.090339 0.438566 0.444452 0.147 Uiso 1 1 calc R U . . .
H7B H 0.222856 0.460207 0.492167 0.147 Uiso 1 1 calc R U . . .
H7C H 0.074728 0.407852 0.508540 0.147 Uiso 1 1 calc R U . . .
C14 C 0.554(3) 0.7778(12) 0.9467(7) 0.141(8) Uani 1 1 d . U . A 1
H14A H 0.661459 0.789726 0.930438 0.212 Uiso 1 1 calc R U . A 1
H14B H 0.565964 0.738096 0.974020 0.212 Uiso 1 1 calc R U . A 1
H14C H 0.509628 0.819714 0.966778 0.212 Uiso 1 1 calc R U . A 1
C9 C 0.161(2) 0.7689(10) 0.8512(9) 0.101(5) Uani 1 1 d . U . A 1
H9 H 0.144811 0.716039 0.855018 0.122 Uiso 1 1 calc R U . A 1
C10 C 0.266(2) 0.7916(10) 0.8996(7) 0.094(4) Uani 1 1 d . U . A 1
H10A H 0.210233 0.779343 0.936224 0.112 Uiso 1 1 calc R U . A 1
H10B H 0.278828 0.844299 0.898287 0.112 Uiso 1 1 calc R U . A 1

loop_
_atom_site_aniso_label
_atom_site_aniso_U_11
_atom_site_aniso_U_22
_atom_site_aniso_U_33
_atom_site_aniso_U_23
_atom_site_aniso_U_13
_atom_site_aniso_U_12
Bi1 0.0423(2) 0.0490(2) 0.0438(2) 0.0011(2) 0.00030(17) -0.00075(19)
Cl1 0.0546(16) 0.0668(18) 0.0701(18) 0.0059(19) -0.0032(18) 0.0134(14)
Cl2 0.0643(17) 0.074(2) 0.0477(14) 0.0014(16) -0.0033(12) -0.0050(16)
Cl3 0.0591(17) 0.0682(19) 0.0722(18) -0.0127(19) -0.0190(18) 0.0166(15)
Cl4 0.0645(18) 0.097(2) 0.0443(13) 0.0043(16) -0.0028(13) -0.002(2)
Cl5 0.067(2) 0.065(2) 0.085(2) -0.0078(18) 0.0164(18) -0.0175(16)
Cl6 0.0677(19) 0.0586(19) 0.085(2) -0.0079(19) 0.0041(18) -0.0111(15)
N3 0.055(7) 0.078(7) 0.054(5) 0.012(6) 0.004(5) -0.004(6)
N1 0.053(6) 0.062(6) 0.055(5) -0.016(5) 0.000(5) 0.000(5)
C3 0.076(9) 0.092(10) 0.045(6) 0.003(7) 0.015(6) -0.005(8)
C18 0.073(8) 0.069(9) 0.074(8) 0.009(8) -0.009(7) 0.012(8)
N2 0.092(8) 0.075(8) 0.102(8) -0.037(7) -0.009(7) -0.003(6)
C17 0.096(11) 0.081(10) 0.035(6) 0.010(7) 0.017(6) 0.000(8)
C19 0.075(9) 0.075(9) 0.060(6) 0.009(6) 0.020(6) 0.007(9)
C4 0.064(9) 0.091(10) 0.065(7) -0.019(8) 0.007(7) -0.011(8)
C15 0.072(8) 0.067(8) 0.067(7) 0.002(8) -0.004(6) 0.014(7)
C16 0.073(8) 0.085(10) 0.052(6) -0.002(7) 0.006(6) -0.001(9)
C1 0.084(10) 0.064(8) 0.055(7) 0.003(7) -0.002(7) 0.000(7)
C5 0.081(10) 0.087(10) 0.063(7) 0.017(7) 0.000(7) 0.004(9)
C2 0.094(11) 0.077(10) 0.076(9) 0.015(9) 0.017(8) 0.009(9)
C21 0.133(16) 0.062(9) 0.106(11) 0.037(9) 0.022(12) 0.022(10)
C12 0.080(9) 0.098(10) 0.077(7) 0.006(8) 0.003(6) 0.012(9)
C11 0.095(10) 0.099(11) 0.072(7) 0.012(8) 0.008(7) 0.015(8)
C8 0.088(9) 0.093(11) 0.100(9) -0.028(9) -0.026(7) 0.012(9)
C6 0.137(17) 0.112(14) 0.107(12) 0.011(12) 0.061(12) -0.022(13)
C13 0.083(11) 0.137(17) 0.25(2) 0.044(18) 0.028(13) 0.030(12)
C20 0.154(18) 0.064(10) 0.087(11) -0.029(9) 0.016(11) -0.006(11)
C7 0.107(13) 0.090(12) 0.097(12) -0.010(10) 0.021(10) 0.021(10)
C14 0.124(15) 0.21(2) 0.088(10) -0.017(14) -0.027(10) 0.053(15)
C9 0.070(9) 0.089(11) 0.145(11) 0.002(11) 0.006(7) 0.013(8)
C10 0.094(9) 0.100(11) 0.087(9) 0.006(10) 0.023(7) 0.016(9)

loop_
_atom_type_symbol
_atom_type_description
_atom_type_scat_dispersion_real
_atom_type_scat_dispersion_imag
_atom_type_scat_source
C C 0.0033 0.0016 'International Tables Vol C Tables 4.2.6.8 and 6.1.1.4'
H H 0.0000 0.0000 'International Tables Vol C Tables 4.2.6.8 and 6.1.1.4'
Bi Bi -4.1077 10.2566 'International Tables Vol C Tables 4.2.6.8 and 6.1.1.4'
Cl Cl 0.1484 0.1585 'International Tables Vol C Tables 4.2.6.8 and 6.1.1.4'
N N 0.0061 0.0033 'International Tables Vol C Tables 4.2.6.8 and 6.1.1.4'

loop_
_geom_angle_atom_site_label_1
_geom_angle_atom_site_label_2
_geom_angle_atom_site_label_3
_geom_angle
_geom_angle_site_symmetry_1
_geom_angle_site_symmetry_3
_geom_angle_publ_flag
Cl1 Bi1 Cl2 94.06(10) . . ?
Cl1 Bi1 Cl3 176.51(11) . . ?
Cl1 Bi1 Cl5 88.12(10) . . ?
Cl3 Bi1 Cl2 83.48(10) . . ?
Cl3 Bi1 Cl5 94.35(10) . . ?
Cl4 Bi1 Cl1 87.84(10) . . ?
Cl4 Bi1 Cl2 177.91(10) . . ?
Cl4 Bi1 Cl3 94.59(10) . . ?
Cl4 Bi1 Cl5 90.52(11) . . ?
Cl4 Bi1 Cl6 92.27(11) . . ?
Cl5 Bi1 Cl2 90.42(10) . . ?
Cl6 Bi1 Cl1 89.67(10) . . ?
Cl6 Bi1 Cl2 86.88(10) . . ?
Cl6 Bi1 Cl3 87.73(10) . . ?
Cl6 Bi1 Cl5 176.38(12) . . ?
H3A N3 H3B 107.8 . . ?
C19 N3 H3A 109.0 . . ?
C19 N3 H3B 109.0 . . ?
C15 N3 H3A 109.0 . . ?
C15 N3 H3B 109.0 . . ?
C15 N3 C19 113.0(9) . . ?
H1A N1 H1B 107.8 . . ?
C1 N1 H1A 109.0 . . ?
C1 N1 H1B 109.0 . . ?
C1 N1 C5 112.9(9) . . ?
C5 N1 H1A 109.0 . . ?
C5 N1 H1B 109.0 . . ?
H3C C3 H3D 108.0 . . ?
C4 C3 H3C 109.4 . . ?
C4 C3 H3D 109.4 . . ?
C2 C3 H3C 109.4 . . ?
C2 C3 H3D 109.4 . . ?
C2 C3 C4 111.1(10) . . ?
C17 C18 H18 108.3 . . ?
C17 C18 C19 111.6(11) . . ?
C17 C18 C21 112.2(12) . . ?
C19 C18 H18 108.3 . . ?
C19 C18 C21 108.1(11) . . ?
C21 C18 H18 108.3 . . ?
H2A N2 H2B 107.5 . . ?
C12 N2 H2A 108.5 . . ?
C12 N2 H2B 108.5 . . ?
C8 N2 H2A 108.5 . . ?
C8 N2 H2B 108.5 . . ?
C8 N2 C12 115.2(11) . . ?
C18 C17 H17A 109.1 . . ?
C18 C17 H17B 109.1 . . ?
C18 C17 C16 112.4(10) . . ?
H17A C17 H17B 107.9 . . ?
C16 C17 H17A 109.1 . . ?
C16 C17 H17B 109.1 . . ?
N3 C19 H19A 110.0 . . ?
N3 C19 H19B 110.0 . . ?
C18 C19 N3 108.4(10) . . ?
C18 C19 H19A 110.0 . . ?
C18 C19 H19B 110.0 . . ?
H19A C19 H19B 108.4 . . ?
C3 C4 H4 107.3 . . ?
C3 C4 C7 114.6(11) . . ?
C5 C4 C3 109.2(11) . . ?
C5 C4 H4 107.3 . . ?
C5 C4 C7 110.7(13) . . ?
C7 C4 H4 107.3 . . ?
N3 C15 H15A 109.2 . . ?
N3 C15 H15B 109.2 . . ?
H15A C15 H15B 107.9 . . ?
C16 C15 N3 112.3(10) . . ?
C16 C15 H15A 109.2 . . ?
C16 C15 H15B 109.2 . . ?
C17 C16 H16 108.5 . . ?
C15 C16 C17 107.3(10) . . ?
C15 C16 H16 108.5 . . ?
C20 C16 C17 111.4(11) . . ?
C20 C16 C15 112.6(12) . . ?
C20 C16 H16 108.5 . . ?
N1 C1 H1C 108.4 . . ?
N1 C1 H1D 108.4 . . ?
N1 C1 C2 115.4(11) . . ?
H1C C1 H1D 107.5 . . ?
C2 C1 H1C 108.4 . . ?
C2 C1 H1D 108.4 . . ?
N1 C5 C4 113.8(12) . . ?
N1 C5 H5A 108.8 . . ?
N1 C5 H5B 108.8 . . ?
C4 C5 H5A 108.8 . . ?
C4 C5 H5B 108.8 . . ?
H5A C5 H5B 107.7 . . ?
C3 C2 H2 106.7 . . ?
C1 C2 C3 110.3(12) . . ?
C1 C2 H2 106.7 . . ?
C1 C2 C6 112.1(13) . . ?
C6 C2 C3 113.9(12) . . ?
C6 C2 H2 106.7 . . ?
C18 C21 H21A 109.5 . . ?
C18 C21 H21B 109.5 . . ?
C18 C21 H21C 109.5 . . ?
H21A C21 H21B 109.5 . . ?
H21A C21 H21C 109.5 . . ?
H21B C21 H21C 109.5 . . ?
N2 C12 H12A 109.8 . . ?
N2 C12 H12B 109.8 . . ?
H12A C12 H12B 108.3 . . ?
C11 C12 N2 109.2(13) . . ?
C11 C12 H12A 109.8 . . ?
C11 C12 H12B 109.8 . . ?
C12 C11 H11 105.6 . . ?
C12 C11 C14 109.2(15) . . ?
C12 C11 C10 114.1(13) . . ?
C14 C11 H11 105.6 . . ?
C14 C11 C10 115.8(14) . . ?
C10 C11 H11 105.6 . . ?
N2 C8 H8A 109.5 . . ?
N2 C8 H8B 109.5 . . ?
N2 C8 C9 110.8(14) . . ?
H8A C8 H8B 108.1 . . ?
C9 C8 H8A 109.5 . . ?
C9 C8 H8B 109.5 . . ?
C2 C6 H6A 109.5 . . ?
C2 C6 H6B 109.5 . . ?
C2 C6 H6C 109.5 . . ?
H6A C6 H6B 109.5 . . ?
H6A C6 H6C 109.5 . . ?
H6B C6 H6C 109.5 . . ?
H13A C13 H13B 109.5 . . ?
H13A C13 H13C 109.5 . . ?
H13B C13 H13C 109.5 . . ?
C9 C13 H13A 109.5 . . ?
C9 C13 H13B 109.5 . . ?
C9 C13 H13C 109.5 . . ?
C16 C20 H20A 109.5 . . ?
C16 C20 H20B 109.5 . . ?
C16 C20 H20C 109.5 . . ?
H20A C20 H20B 109.5 . . ?
H20A C20 H20C 109.5 . . ?
H20B C20 H20C 109.5 . . ?
C4 C7 H7A 109.5 . . ?
C4 C7 H7B 109.5 . . ?
C4 C7 H7C 109.5 . . ?
H7A C7 H7B 109.5 . . ?
H7A C7 H7C 109.5 . . ?
H7B C7 H7C 109.5 . . ?
C11 C14 H14A 109.5 . . ?
C11 C14 H14B 109.5 . . ?
C11 C14 H14C 109.5 . . ?
H14A C14 H14B 109.5 . . ?
H14A C14 H14C 109.5 . . ?
H14B C14 H14C 109.5 . . ?
C8 C9 C13 112.0(17) . . ?
C8 C9 H9 107.0 . . ?
C13 C9 H9 107.0 . . ?
C10 C9 C8 112.6(14) . . ?
C10 C9 C13 111.1(17) . . ?
C10 C9 H9 107.0 . . ?
C11 C10 H10A 109.0 . . ?
C11 C10 H10B 109.0 . . ?
C9 C10 C11 112.9(14) . . ?
C9 C10 H10A 109.0 . . ?
C9 C10 H10B 109.0 . . ?
H10A C10 H10B 107.8 . . ?

loop_
_geom_bond_atom_site_label_1
_geom_bond_atom_site_label_2
_geom_bond_distance
_geom_bond_site_symmetry_2
_geom_bond_publ_flag
Bi1 Cl1 2.698(3) . ?
Bi1 Cl2 2.854(3) . ?
Bi1 Cl3 2.714(3) . ?
Bi1 Cl4 2.634(3) . ?
Bi1 Cl5 2.769(3) . ?
Bi1 Cl6 2.642(3) . ?
N3 H3A 0.8900 . ?
N3 H3B 0.8900 . ?
N3 C19 1.562(14) . ?
N3 C15 1.497(15) . ?
N1 H1A 0.8900 . ?
N1 H1B 0.8900 . ?
N1 C1 1.436(14) . ?
N1 C5 1.467(17) . ?
C3 H3C 0.9700 . ?
C3 H3D 0.9700 . ?
C3 C4 1.533(18) . ?
C3 C2 1.507(18) . ?
C18 H18 0.9800 . ?
C18 C17 1.486(18) . ?
C18 C19 1.488(17) . ?
C18 C21 1.540(17) . ?
N2 H2A 0.8900 . ?
N2 H2B 0.8900 . ?
N2 C12 1.572(18) . ?
N2 C8 1.454(19) . ?
C17 H17A 0.9700 . ?
C17 H17B 0.9700 . ?
C17 C16 1.592(17) . ?
C19 H19A 0.9700 . ?
C19 H19B 0.9700 . ?
C4 H4 0.9800 . ?
C4 C5 1.479(16) . ?
C4 C7 1.572(19) . ?
C15 H15A 0.9700 . ?
C15 H15B 0.9700 . ?
C15 C16 1.495(16) . ?
C16 H16 0.9800 . ?
C16 C20 1.496(19) . ?
C1 H1C 0.9700 . ?
C1 H1D 0.9700 . ?
C1 C2 1.459(17) . ?
C5 H5A 0.9700 . ?
C5 H5B 0.9700 . ?
C2 H2 0.9800 . ?
C2 C6 1.495(19) . ?
C21 H21A 0.9600 . ?
C21 H21B 0.9600 . ?
C21 H21C 0.9600 . ?
C12 H12A 0.9700 . ?
C12 H12B 0.9700 . ?
C12 C11 1.491(19) . ?
C11 H11 0.9800 . ?
C11 C14 1.49(2) . ?
C11 C10 1.53(2) . ?
C8 H8A 0.9700 . ?
C8 H8B 0.9700 . ?
C8 C9 1.47(2) . ?
C6 H6A 0.9600 . ?
C6 H6B 0.9600 . ?
C6 H6C 0.9600 . ?
C13 H13A 0.9600 . ?
C13 H13B 0.9600 . ?
C13 H13C 0.9600 . ?
C13 C9 1.55(2) . ?
C20 H20A 0.9600 . ?
C20 H20B 0.9600 . ?
C20 H20C 0.9600 . ?
C7 H7A 0.9600 . ?
C7 H7B 0.9600 . ?
C7 H7C 0.9600 . ?
C14 H14A 0.9600 . ?
C14 H14B 0.9600 . ?
C14 H14C 0.9600 . ?
C9 H9 0.9800 . ?
C9 C10 1.44(2) . ?
C10 H10A 0.9700 . ?
C10 H10B 0.9700 . ?

loop_
_geom_torsion_atom_site_label_1
_geom_torsion_atom_site_label_2
_geom_torsion_atom_site_label_3
_geom_torsion_atom_site_label_4
_geom_torsion
_geom_torsion_site_symmetry_1
_geom_torsion_site_symmetry_2
_geom_torsion_site_symmetry_3
_geom_torsion_site_symmetry_4
_geom_torsion_publ_flag
N3 C15 C16 C17 -54.7(15) . . . . ?
N3 C15 C16 C20 -177.6(12) . . . . ?
N1 C1 C2 C3 -52.4(17) . . . . ?
N1 C1 C2 C6 179.5(14) . . . . ?
C3 C4 C5 N1 53.2(17) . . . . ?
C18 C17 C16 C15 56.6(15) . . . . ?
C18 C17 C16 C20 -179.9(13) . . . . ?
N2 C12 C11 C14 -176.1(13) . . . . ?
N2 C12 C11 C10 -44.6(18) . . . . ?
N2 C8 C9 C13 -176.9(15) . . . . ?
N2 C8 C9 C10 57(2) . . . . ?
C17 C18 C19 N3 56.4(15) . . . . ?
C19 N3 C15 C16 57.1(15) . . . . ?
C19 C18 C17 C16 -59.5(15) . . . . ?
C4 C3 C2 C1 54.1(17) . . . . ?
C4 C3 C2 C6 -178.9(14) . . . . ?
C15 N3 C19 C18 -55.4(14) . . . . ?
C1 N1 C5 C4 -51.2(16) . . . . ?
C5 N1 C1 C2 50.7(16) . . . . ?
C2 C3 C4 C5 -54.8(17) . . . . ?
C2 C3 C4 C7 -179.7(13) . . . . ?
C21 C18 C17 C16 179.1(12) . . . . ?
C21 C18 C19 N3 -179.8(12) . . . . ?
C12 N2 C8 C9 -53.8(19) . . . . ?
C12 C11 C10 C9 51(2) . . . . ?
C8 N2 C12 C11 48.0(18) . . . . ?
C8 C9 C10 C11 -55(2) . . . . ?
C13 C9 C10 C11 178.2(15) . . . . ?
C7 C4 C5 N1 -179.7(12) . . . . ?
C14 C11 C10 C9 178.9(17) . . . . ?
